data_2004628
loop_
_publ_author_name
'Meden, A.'
'Siftar, J.'
'Golic, L.'

_publ_section_title
;
 Hydrazinium(1+) Hexafluorogallate(III) and Hydrazinium(2+)
 Aquapentafluorogallate(III)
;
_journal_issue 3
_journal_name_full 'Acta Crystallographica Section C'
_journal_page_first 493
_journal_page_last 496
_journal_paper_doi 10.1107/S0108270195011310
_journal_volume 52
_journal_year 1996
_chemical_formula_moiety '(N2 H6 2+) (Ga F5 H2 O 2-)'
_chemical_formula_structural '(N2 H6) (Ga F5 H2 O)'
_chemical_formula_sum 'F5 Ga H8 N2 O'
_chemical_formula_weight 216.79
_chemical_name_systematic
;
hydrazinium pentafluoroaquagallate
;
_space_group_IT_number 61
_symmetry_cell_setting orthorhombic
_symmetry_space_group_name_Hall '-P 2ac 2ab'
_symmetry_space_group_name_H-M 'P b c a'
_audit_creation_method from_xtal_archive_file_using_CIFIO
_cell_angle_alpha 90
_cell_angle_beta 90
_cell_angle_gamma 90
_cell_formula_units_Z 8
_cell_length_a 9.2480(10)
_cell_length_b 10.9420(10)
_cell_length_c 11.1990(10)
_cell_measurement_reflns_used 69
_cell_measurement_temperature 293
_cell_measurement_theta_max 14.907
_cell_measurement_theta_min 6.044
_cell_volume 1133.24(19)
_computing_cell_refinement 'Xray PARAM, local program'
_computing_data_collection 'CAD-4 Software (Enraf-Nonius, 1989)'
_computing_data_reduction 'DIFDAT SORTRF ADDREF Xtal3.2 (Hall, Flack & Stewart, 1992)'
_computing_molecular_graphics 'ORTEP (Johnson, 1965)'
_computing_publication_material 'BONDLA CIFIO Xtal3.2'
_computing_structure_refinement 'CRYLSQ Xtal3.2'
_computing_structure_solution Xtal3.2
_diffrn_ambient_temperature 293
_diffrn_measurement_device 'Enraf-Nonius CAD-4'
_diffrn_measurement_method \w/2\q
_diffrn_radiation_monochromator graphite
_diffrn_radiation_source xray_tube
_diffrn_radiation_type MoK\a
_diffrn_radiation_wavelength 0.71069
_diffrn_reflns_av_R_equivalents .022
_diffrn_reflns_av_sigmaI/netI .02
_diffrn_reflns_limit_h_max 10
_diffrn_reflns_limit_h_min -10
_diffrn_reflns_limit_k_max 12
_diffrn_reflns_limit_k_min -12
_diffrn_reflns_limit_l_max 13
_diffrn_reflns_limit_l_min -13
_diffrn_reflns_number 8569
_diffrn_reflns_theta_max 24.9
_diffrn_reflns_theta_min 3.41
_diffrn_standards_decay_% -12.68
_diffrn_standards_interval_time 333
_diffrn_standards_number 3
_exptl_absorpt_coefficient_mu 4.88
_exptl_absorpt_correction_type none
_exptl_crystal_colour colourless
_exptl_crystal_density_diffrn 2.541
_exptl_crystal_description irregular
_exptl_crystal_F_000 848
_exptl_crystal_size_max 0.23
_exptl_crystal_size_mid 0.11
_exptl_crystal_size_min 0.08
_refine_diff_density_max .72
_refine_diff_density_min -.65
_refine_ls_extinction_method none
_refine_ls_goodness_of_fit_all 1.162
_refine_ls_goodness_of_fit_obs 1.026
_refine_ls_hydrogen_treatment refall
_refine_ls_matrix_type full
_refine_ls_number_constraints 0
_refine_ls_number_parameters 114
_refine_ls_number_reflns 907
_refine_ls_number_restraints 0
_refine_ls_R_factor_all .037
_refine_ls_R_factor_obs .026
_refine_ls_shift/esd_max .271
_refine_ls_shift/esd_mean .066
_refine_ls_structure_factor_coef F
_refine_ls_weighting_scheme 'Regina weighting scheme'
_refine_ls_wR_factor_all .024
_refine_ls_wR_factor_obs .019
_reflns_number_observed 805
_reflns_number_total 990
_reflns_observed_criterion refl_observed_if_Inet_>_2_sigma(Inet)
_cod_data_source_file ka1142.cif
_cod_data_source_block II
_cod_original_cell_volume 1133.2(2)
_cod_original_formula_sum 'H8 F5 Ga N2 O'
_cod_database_code 2004628

loop_
_symmetry_equiv_pos_as_xyz
+x,+y,+z
1/2-x,-y,1/2+z
1/2+x,1/2-y,-z
-x,1/2+y,1/2-z
-x,-y,-z
1/2+x,+y,1/2-z
1/2-x,1/2+y,+z
+x,1/2-y,1/2+z

loop_
_atom_site_aniso_label
_atom_site_aniso_U_11
_atom_site_aniso_U_22
_atom_site_aniso_U_33
_atom_site_aniso_U_12
_atom_site_aniso_U_13
_atom_site_aniso_U_23
_atom_site_aniso_type_symbol
Ga .0113(2) .0116(2) .0150(2) -.0005(2) -.00170(10) -.00020(10) Ga
F1 .0175(8) .0169(8) .0237(9) -.0008(9) .0007(9) -.0036(7) F
F2 .0127(9) .0260(10) .0340(10) -.0024(9) -.0006(8) -.0035(9) F
F3 .0220(10) .0230(10) .0178(8) .0023(9) -.0016(8) .0045(7) F
F4 .0143(9) .0310(10) .0280(10) -.0050(9) .0030(7) -.0053(9) F
F5 .0390(10) .0270(10) .0190(10) .0010(10) -.0086(8) .0055(8) F
O .0270(10) .0160(10) .0260(10) .0000(10) -.0090(10) -.0020(10) O
N1 .0140(10) .027(2) .025(2) -.0020(10) .0040(10) -.003(2) N
N2 .013(2) .024(2) .028(2) -.003(2) .0040(10) -.0040(10) N

loop_
_atom_site_label
_atom_site_fract_x
_atom_site_fract_y
_atom_site_fract_z
_atom_site_U_iso_or_equiv
_atom_site_thermal_displace_type
_atom_site_type_symbol
Ga .21994(4) .11349(3) .56246(3) .0126(2) Uani Ga
F1 .2204(2) .2715(2) .6314(2) .0194(8) Uani F
F2 .0254(2) .1042(2) .6126(2) .0240(10) Uani F
F3 .2680(2) .0361(2) .7089(2) .0210(9) Uani F
F4 .4191(2) .1276(2) .5343(2) .0240(10) Uani F
F5 .1765(3) .1756(2) .4123(2) .0290(10) Uani F
O .2191(3) -.0484(2) .4845(2) .0230(10) Uani O
N1 -.0314(4) .3097(3) .7540(3) .0220(10) Uani N
N2 -.0315(4) .4241(3) .6892(3) .022(2) Uani N
H1 -.010(5) .249(5) .697(5) .020(10) Uiso H
H2 .041(5) .317(4) .819(4) .010(10) Uiso H
H3 -0.110(9) .301(6) .783(5) .040(10) Uiso H
H4 -.092(7) .465(6) .715(5) .030(10) Uiso H
H5 .049(6) .459(4) .693(3) .008(9) Uiso H
H6 -.036(6) .402(6) .606(7) .040(10) Uiso H
H7 .246(6) -0.107(6) .525(5) .030(10) Uiso H
H8 .134(6) -.077(4) .438(4) .020(10) Uiso H

loop_
_atom_type_symbol
_atom_type_scat_dispersion_real
_atom_type_scat_dispersion_imag
_atom_type_scat_source
Ga .163 1.609
;
IntTabIV Tables 2.2B and 2.3.1
;
F .014 .01
;
IntTabIV Tables 2.2B and 2.3.1
;
N .004 .003
;
IntTabIV Tables 2.2B and 2.3.1
;
O .008 .006
;
IntTabIV Tables 2.2B and 2.3.1
;
H 0 0
;
IntTabIV Tables 2.2B and 2.3.1
;

loop_
_geom_angle_atom_site_label_1
_geom_angle_atom_site_label_2
_geom_angle_atom_site_label_3
_geom_angle
_geom_angle_publ_flag
F1 Ga F2 85.98(9) yes
F1 Ga F3 93.10(8) yes
F1 Ga F4 89.50(9) yes
F1 Ga F5 92.05(9) yes
F1 Ga O 177.80(10) yes
F2 Ga F3 86.70(9) yes
F2 Ga F4 172.22(9) yes
F2 Ga F5 94.80(10) yes
F2 Ga O 94.60(10) yes
F3 Ga F4 87.23(9) yes
F3 Ga F5 174.73(9) yes
F3 Ga O 89.00(10) yes
F4 Ga F5 91.70(10) yes
F4 Ga O 90.20(10) yes
F5 Ga O 85.80(10) yes
Ga O H7 117(4) no
Ga O H8 121(3) no
H7 O H8 107(5) no
N2 N1 H1 106(3) no
N2 N1 H2 107(3) no
N2 N1 H3 107(5) no
H1 N1 H2 114(4) no
H1 N1 H3 112(5) no
H2 N1 H3 109(5) no
N1 N2 H4 108(4) no
N1 N2 H5 112(3) no
N1 N2 H6 105(4) no
H4 N2 H5 111(6) no
H4 N2 H6 119(6) no
H5 N2 H6 102(4) no

loop_
_geom_bond_atom_site_label_1
_geom_bond_atom_site_label_2
_geom_bond_distance
_geom_bond_publ_flag
Ga F1 1.894(2) yes
Ga F2 1.887(2) yes
Ga F3 1.899(2) yes
Ga F4 1.875(2) yes
Ga F5 1.858(2) yes
Ga O 1.975(3) yes
O H7 .83(6) no
O H8 .99(5) no
N1 N2 1.447(5) no
N1 H1 .94(5) no
N1 H2 1.00(5) no
N1 H3 .80(8) no
N2 H4 .77(6) no
N2 H5 .84(5) no
N2 H6 .96(7) no

loop_
_geom_torsion_atom_site_label_1
_geom_torsion_atom_site_label_2
_geom_torsion_atom_site_label_3
_geom_torsion_atom_site_label_4
_geom_torsion
_geom_torsion_publ_flag
F1 Ga O H7 162(5) no
F1 Ga O H8 -65(5) no
F2 Ga O H7 -93(4) no
F2 Ga O H8 40(3) no
F3 Ga O H7 -7(4) no
F3 Ga O H8 126(3) no
F4 Ga O H7 81(4) no
F4 Ga O H8 -146(3) no
F5 Ga O H7 172(4) no
F5 Ga O H8 -55(3) no
H1 N1 N2 H4 143(6) no
H1 N1 N2 H5 -95(4) no
H1 N1 N2 H6 15(5) no
H2 N1 N2 H4 -95(6) no
H2 N1 N2 H5 27(4) no
H2 N1 N2 H6 137(5) no
H3 N1 N2 H4 23(7) no
H3 N1 N2 H5 145(6) no
H3 N1 N2 H6 -105(6) no
